data_9004286
loop_
_publ_author_name
'Burns, P. C.'
'MacDonald, D. J.'
'Hawthorne, F. C.'

_publ_section_title
;
 The crystal chemistry of manganese-bearing elbaite
 Sample: SD
;
_journal_name_full 'The Canadian Mineralogist'
_journal_page_first 31
_journal_page_last 41
_journal_volume 32
_journal_year 1994
_chemical_compound_source 'San Diego mine'
_chemical_formula_sum 'Al7.74 B3 Ca0.17 F0.52 H3.48 Li1.35 Mn0.03 Na0.49 O30.48 Si5.88'
_chemical_name_mineral Elbaite
_space_group_IT_number 160
_symmetry_space_group_name_Hall 'R 3 -2"'
_symmetry_space_group_name_H-M 'R 3 m :H'
_cell_angle_alpha 90
_cell_angle_beta 90
_cell_angle_gamma 120
_cell_formula_units_Z 3
_cell_length_a 15.854
_cell_length_b 15.854
_cell_length_c 7.106
_cell_volume 1546.798
_database_code_amcsd 0005359
_exptl_crystal_density_diffrn 3.016
_cod_original_sg_symbol_H-M 'R 3 m'
_cod_original_formula_sum 'Ca.17 Na.49 Al7.74 Mn.03 Li1.35 Si5.88 B3 F.52 O30.48 H3.48'
_cod_database_code 9004286

loop_
_space_group_symop_operation_xyz
x,y,z
2/3+x,1/3+y,1/3+z
1/3+x,2/3+y,2/3+z
x,x-y,z
2/3+x,1/3+x-y,1/3+z
1/3+x,2/3+x-y,2/3+z
-y,-x,z
2/3-y,1/3-x,1/3+z
1/3-y,2/3-x,2/3+z
-x+y,y,z
2/3-x+y,1/3+y,1/3+z
1/3-x+y,2/3+y,2/3+z
-y,x-y,z
2/3-y,1/3+x-y,1/3+z
1/3-y,2/3+x-y,2/3+z
-x+y,-x,z
2/3-x+y,1/3-x,1/3+z
1/3-x+y,2/3-x,2/3+z

loop_
_atom_site_label
_atom_site_fract_x
_atom_site_fract_y
_atom_site_fract_z
_atom_site_occupancy
_atom_site_U_iso_or_equiv
_atom_site_type_symbol
_atom_site_attached_hydrogens
CaX 0.00000 0.00000 0.84080 0.17000 0.01660 Ca 0
NaX 0.00000 0.00000 0.84080 0.49000 0.01660 Na 0
AlY 0.06161 0.93839 0.44150 0.54000 0.00950 Al 0
MnY 0.06161 0.93839 0.44150 0.01000 0.00950 Mn 0
LiY 0.06161 0.93839 0.44150 0.45000 0.00950 Li 0
AlZ 0.26006 0.29682 0.46620 1.00000 0.00610 Al 0
Si 0.18988 0.19193 0.07580 0.98000 0.00500 Si 0
Al 0.18988 0.19193 0.07580 0.02000 0.00500 Al 0
B 0.89110 0.10890 0.62220 1.00000 0.00660 B 0
F1 0.00000 0.00000 0.29550 0.52000 0.02630 F 0
O-H1 0.00000 0.00000 0.29550 0.48000 0.02630 O 1
O2 0.93980 0.06020 0.58860 1.00000 0.01550 O 0
O-H3 0.13256 0.86744 0.56840 1.00000 0.01280 O 1
O4 0.90642 0.09358 0.00270 1.00000 0.00940 O 0
O5 0.09339 0.90661 -0.02000 1.00000 0.00990 O 0
O6 0.18490 0.19516 0.30160 1.00000 0.00790 O 0
O7 0.28614 0.28646 -0.00300 1.00000 0.00660 O 0
O8 0.27000 0.20951 0.63670 1.00000 0.00770 O 0

loop_
_cod_changelog_entry_id
_cod_changelog_entry_author
_cod_changelog_entry_date
_cod_changelog_entry_text
1
;cod-tools version 3.8.0
Id: cif_guess_AMCSD_atom_types 9574 2023-05-10 09:00:05Z saulius
;
2023-05-10T18:48:55+03:00
;Derived atom types and hydrogen counts
from atom names that follow the AMCSD naming convention
(Wat == water, O-H == hydroxyl).
;

loop_
_cod_related_entry_id
_cod_related_entry_database
_cod_related_entry_code
1 AMCSD 0005359
